data_1575324
loop_
_publ_author_name
'Oblazny, Mark'
'Hamaker, Christhoper G.'

_publ_section_title
;
 Structural Comparison of Three
 N-(4-Methoxyphenyl)-Nitrobenzenesulfonamide Derivatives
;
_journal_issue 8
_journal_name_full Crystals
_journal_page_first 673
_journal_paper_doi 10.3390/cryst15080673
_journal_volume 15
_journal_year 2025
_chemical_formula_moiety 'C13 H12 N2 O5 S'
_chemical_formula_sum 'C13 H12 N2 O5 S'
_chemical_formula_weight 308.31
_chemical_name_common MO1-06C
_space_group_crystal_system monoclinic
_space_group_IT_number 14
_space_group_name_Hall '-P 2ybc'
_space_group_name_H-M_alt 'P 1 21/c 1'
_atom_sites_solution_hydrogens mixed
_atom_sites_solution_primary direct
_atom_sites_solution_secondary difmap
_cell_angle_alpha 90
_cell_angle_beta 107.7596(16)
_cell_angle_gamma 90
_cell_formula_units_Z 4
_cell_length_a 20.5686(7)
_cell_length_b 5.1731(2)
_cell_length_c 13.0803(5)
_cell_measurement_reflns_used 9450
_cell_measurement_temperature 100.(2)
_cell_measurement_theta_max 26.7070
_cell_measurement_theta_min 3.0488
_cell_volume 1325.46(9)
_computing_cell_refinement 'SAINT V8.38A (Bruker AXS Inc., 2017)'
_computing_data_collection 'Bruker Instrument Service v2012.12.0.3'
_computing_data_reduction 'SAINT V8.38A (Bruker AXS Inc., 2017)'
_computing_molecular_graphics 'shelXle (C.B. Huebschle, rev 924)'
_computing_structure_refinement 'SHELXL-2017/1 (Sheldrick, 2017)'
_computing_structure_solution 'XS, VERSION 2013/1'
_diffrn_ambient_temperature 100.(2)
_diffrn_detector_area_resol_mean 8.3333
_diffrn_measured_fraction_theta_full 0.998
_diffrn_measured_fraction_theta_max 0.998
_diffrn_measurement_device_type 'Bruker APEX-II CCD'
_diffrn_measurement_method '\f and \w scans'
_diffrn_radiation_monochromator graphite
_diffrn_radiation_probe x-ray
_diffrn_radiation_type MoK\a
_diffrn_radiation_wavelength 0.71073
_diffrn_reflns_av_R_equivalents 0.0169
_diffrn_reflns_av_unetI/netI 0.0069
_diffrn_reflns_limit_h_max 25
_diffrn_reflns_limit_h_min -26
_diffrn_reflns_limit_k_max 6
_diffrn_reflns_limit_k_min -6
_diffrn_reflns_limit_l_max 16
_diffrn_reflns_limit_l_min -16
_diffrn_reflns_number 36710
_diffrn_reflns_theta_full 26.73
_diffrn_reflns_theta_max 26.73
_diffrn_reflns_theta_min 1.04
_exptl_absorpt_coefficient_mu 0.269
_exptl_absorpt_correction_T_max 0.95
_exptl_absorpt_correction_T_min 0.90
_exptl_absorpt_correction_type multi-scan
_exptl_absorpt_process_details
;
SADABS-2016/2 - Bruker AXS area detector scaling and absorption correction
;
_exptl_crystal_colour 'pale pink'
_exptl_crystal_density_diffrn 1.545
_exptl_crystal_density_method 'not measured'
_exptl_crystal_description prism
_exptl_crystal_F_000 640
_exptl_crystal_size_max 0.388
_exptl_crystal_size_mid 0.320
_exptl_crystal_size_min 0.201
_refine_diff_density_max 0.481
_refine_diff_density_min -0.450
_refine_ls_extinction_method none
_refine_ls_goodness_of_fit_ref 1.052
_refine_ls_hydrogen_treatment mixed
_refine_ls_matrix_type full
_refine_ls_number_parameters 194
_refine_ls_number_reflns 2815
_refine_ls_number_restraints 0
_refine_ls_restrained_S_all 1.052
_refine_ls_R_factor_all 0.0281
_refine_ls_R_factor_gt 0.0277
_refine_ls_shift/su_max 0.000
_refine_ls_shift/su_mean 0.000
_refine_ls_structure_factor_coef Fsqd
_refine_ls_weighting_details 'w=1/[\s^2^(Fo^2^)+(0.0375P)^2^+0.9470P] where P=(Fo^2^+2Fc^2^)/3'
_refine_ls_weighting_scheme calc
_refine_ls_wR_factor_gt 0.0746
_refine_ls_wR_factor_ref 0.0750
_reflns_number_gt 2749
_reflns_number_total 2815
_reflns_threshold_expression 'I > 2\s(I)'
_cod_data_source_file B_cgh0127_final.cif
_cod_data_source_block cgh0127
_cod_depositor_comments
;
The following automatic conversions were performed:

data item '_exptl_absorpt_correction_type' value 'Multi-Scan' was
changed to 'multi-scan' in accordance with the
/home/data/users/saulius/crontab/automatic-downloads/current/MDPI/lib/dictionaries/cif_core.dic
dictionary named 'cif_core.dic' version 2.4.2 last updated on
2011-04-26.

Automatic conversion script
Id: cif_fix_values 8170 2020-07-09 18:12:32Z antanas 
;
_cod_database_code 1575324

loop_
_space_group_symop_operation_xyz
'x, y, z'
'-x, y+1/2, -z+1/2'
'-x, -y, -z'
'x, -y-1/2, z-1/2'

loop_
_atom_site_type_symbol
_atom_site_label
_atom_site_fract_x
_atom_site_fract_y
_atom_site_fract_z
_atom_site_U_iso_or_equiv
_atom_site_adp_type
_atom_site_calc_flag
_atom_site_refinement_flags_adp
_atom_site_refinement_flags_occupancy
_atom_site_refinement_flags_posn
_atom_site_occupancy
_atom_site_disorder_assembly
_atom_site_disorder_group
S S1 0.24390(2) 0.33440(6) -0.14528(2) 0.01109(9) Uani d . . . 1 . .
C C6 0.17158(6) 0.3292(2) -0.00010(10) 0.0152(2) Uani d . . . 1 . .
H H6 0.201350 0.194752 0.035657 0.018000 Uiso calc U . R 1 . .
C C12 0.32660(6) 0.6705(2) 0.10218(9) 0.0124(2) Uani d . . . 1 . .
H H12 0.295334 0.807600 0.075317 0.015000 Uiso calc U . R 1 . .
C C13 0.48228(6) 0.2381(3) 0.40117(10) 0.0161(2) Uani d . . . 1 . .
H H13A 0.502001 0.257672 0.479050 0.024000 Uiso calc U . R 1 . .
H H13B 0.457323 0.074209 0.385318 0.024000 Uiso calc U . R 1 . .
H H13C 0.518899 0.238868 0.367685 0.024000 Uiso calc U . R 1 . .
C C1 0.17688(6) 0.4319(2) -0.09571(9) 0.0120(2) Uani d . . . 1 . .
C C11 0.35955(6) 0.6505(2) 0.21134(10) 0.0127(2) Uani d . . . 1 . .
H H11 0.351406 0.775284 0.259296 0.015000 Uiso calc U . R 1 . .
C C10 0.40466(6) 0.4470(2) 0.25074(9) 0.0116(2) Uani d . . . 1 . .
C C2 0.13442(6) 0.6301(2) -0.14965(9) 0.0133(2) Uani d . . . 1 . .
H H2 0.138308 0.699773 -0.214728 0.016000 Uiso calc U . R 1 . .
C C9 0.41604(6) 0.2621(2) 0.18091(9) 0.0128(2) Uani d . . . 1 . .
H H9 0.445909 0.121015 0.207996 0.015000 Uiso calc U . R 1 . .
C C4 0.07914(6) 0.6244(3) -0.00938(10) 0.0177(3) Uani d . . . 1 . .
H H4 0.045586 0.692441 0.019525 0.021000 Uiso calc U . R 1 . .
C C7 0.33934(6) 0.4892(2) 0.03172(9) 0.0108(2) Uani d . . . 1 . .
C C8 0.38345(6) 0.2848(2) 0.07115(9) 0.0121(2) Uani d . . . 1 . .
H H8 0.391455 0.159835 0.023123 0.015000 Uiso calc U . R 1 . .
C C5 0.12214(7) 0.4258(3) 0.04241(10) 0.0187(3) Uani d . . . 1 . .
H H5 0.117783 0.355662 0.107125 0.022000 Uiso calc U . R 1 . .
C C3 0.08635(6) 0.7208(2) -0.10428(10) 0.0145(2) Uani d . . . 1 . .
N N1 0.30899(5) 0.5188(2) -0.08255(8) 0.0117(2) Uani d . . . 1 . .
N N2 0.04158(5) 0.9330(2) -0.15912(9) 0.0172(2) Uani d . . . 1 . .
O O5 0.43649(4) 0.44759(17) 0.35952(6) 0.01457(19) Uani d . . . 1 . .
O O4 -0.00555(5) 0.9965(2) -0.12527(8) 0.0250(2) Uani d . . . 1 . .
O O3 0.05390(5) 1.03627(19) -0.23571(8) 0.0234(2) Uani d . . . 1 . .
O O1 0.22651(5) 0.40342(19) -0.25629(7) 0.0172(2) Uani d . . . 1 . .
O O2 0.26163(5) 0.07271(17) -0.11136(7) 0.01549(19) Uani d . . . 1 . .
H H1 0.2988(9) 0.677(4) -0.1000(13) 0.021(4) Uiso d . . . 1 . .

loop_
_atom_site_aniso_label
_atom_site_aniso_U_11
_atom_site_aniso_U_22
_atom_site_aniso_U_33
_atom_site_aniso_U_12
_atom_site_aniso_U_13
_atom_site_aniso_U_23
S1 0.01275(15) 0.01012(15) 0.00951(15) 0.00104(10) 0.00206(11) -0.00082(10)
C6 0.0146(6) 0.0145(6) 0.0151(6) 0.0005(5) 0.0024(5) 0.0024(5)
C12 0.0119(5) 0.0106(5) 0.0150(6) 0.0013(4) 0.0044(4) 0.0012(4)
C13 0.0186(6) 0.0152(6) 0.0125(5) 0.0028(5) 0.0016(5) 0.0029(5)
C1 0.0108(5) 0.0116(5) 0.0125(5) -0.0011(4) 0.0020(4) -0.0019(4)
C11 0.0146(5) 0.0112(5) 0.0140(5) 0.0004(4) 0.0068(4) -0.0018(4)
C10 0.0120(5) 0.0126(6) 0.0101(5) -0.0022(4) 0.0036(4) 0.0009(4)
C2 0.0130(5) 0.0121(5) 0.0126(5) -0.0019(4) 0.0005(4) -0.0005(4)
C9 0.0125(5) 0.0107(5) 0.0147(5) 0.0013(4) 0.0034(4) 0.0011(5)
C4 0.0136(6) 0.0196(6) 0.0202(6) -0.0008(5) 0.0058(5) -0.0033(5)
C7 0.0103(5) 0.0116(5) 0.0105(5) -0.0023(4) 0.0031(4) 0.0003(4)
C8 0.0127(5) 0.0111(5) 0.0131(5) -0.0006(4) 0.0048(4) -0.0020(4)
C5 0.0184(6) 0.0225(7) 0.0165(6) -0.0005(5) 0.0071(5) 0.0025(5)
C3 0.0114(5) 0.0115(5) 0.0173(6) 0.0000(5) -0.0006(4) -0.0022(5)
N1 0.0136(5) 0.0099(5) 0.0109(5) -0.0004(4) 0.0026(4) 0.0012(4)
N2 0.0138(5) 0.0130(5) 0.0208(5) 0.0012(4) -0.0008(4) -0.0041(4)
O5 0.0180(4) 0.0149(4) 0.0096(4) 0.0035(3) 0.0024(3) 0.0005(3)
O4 0.0199(5) 0.0262(5) 0.0266(5) 0.0100(4) 0.0034(4) -0.0068(4)
O3 0.0203(5) 0.0177(5) 0.0291(5) 0.0026(4) 0.0026(4) 0.0074(4)
O1 0.0208(4) 0.0196(5) 0.0102(4) 0.0022(4) 0.0031(3) -0.0007(3)
O2 0.0178(4) 0.0101(4) 0.0172(4) 0.0016(3) 0.0033(3) -0.0009(3)

loop_
_atom_type_symbol
_atom_type_description
_atom_type_scat_dispersion_real
_atom_type_scat_dispersion_imag
_atom_type_scat_source
C C 0.0033 0.0016 'International Tables Vol C Tables 4.2.6.8 and 6.1.1.4'
H H 0.0000 0.0000 'International Tables Vol C Tables 4.2.6.8 and 6.1.1.4'
N N 0.0061 0.0033 'International Tables Vol C Tables 4.2.6.8 and 6.1.1.4'
O O 0.0106 0.0060 'International Tables Vol C Tables 4.2.6.8 and 6.1.1.4'
S S 0.1246 0.1234 'International Tables Vol C Tables 4.2.6.8 and 6.1.1.4'

loop_
_geom_angle_atom_site_label_1
_geom_angle_atom_site_label_2
_geom_angle_atom_site_label_3
_geom_angle_site_symmetry_1
_geom_angle_site_symmetry_3
_geom_angle
_geom_angle_publ_flag
O1 S1 O2 . . 120.66(5) ?
O1 S1 N1 . . 105.96(5) ?
O2 S1 N1 . . 107.52(5) ?
O1 S1 C1 . . 108.65(6) ?
O2 S1 C1 . . 107.99(6) ?
N1 S1 C1 . . 105.00(5) ?
C5 C6 C1 . . 119.22(11) ?
C5 C6 H6 . . 120.400000 ?
C1 C6 H6 . . 120.400000 ?
C11 C12 C7 . . 119.98(11) ?
C11 C12 H12 . . 120.000000 ?
C7 C12 H12 . . 120.000000 ?
O5 C13 H13A . . 109.500000 ?
O5 C13 H13B . . 109.500000 ?
H13A C13 H13B . . 109.500000 ?
O5 C13 H13C . . 109.500000 ?
H13A C13 H13C . . 109.500000 ?
H13B C13 H13C . . 109.500000 ?
C2 C1 C6 . . 121.83(11) ?
C2 C1 S1 . . 117.63(9) ?
C6 C1 S1 . . 120.26(9) ?
C12 C11 C10 . . 119.92(11) ?
C12 C11 H11 . . 120.000000 ?
C10 C11 H11 . . 120.000000 ?
O5 C10 C9 . . 124.02(11) ?
O5 C10 C11 . . 115.77(10) ?
C9 C10 C11 . . 120.20(11) ?
C3 C2 C1 . . 116.96(11) ?
C3 C2 H2 . . 121.500000 ?
C1 C2 H2 . . 121.500000 ?
C10 C9 C8 . . 119.65(11) ?
C10 C9 H9 . . 120.200000 ?
C8 C9 H9 . . 120.200000 ?
C3 C4 C5 . . 118.45(12) ?
C3 C4 H4 . . 120.800000 ?
C5 C4 H4 . . 120.800000 ?
C8 C7 C12 . . 120.04(11) ?
C8 C7 N1 . . 119.60(10) ?
C12 C7 N1 . . 120.31(11) ?
C7 C8 C9 . . 120.18(11) ?
C7 C8 H8 . . 119.900000 ?
C9 C8 H8 . . 119.900000 ?
C4 C5 C6 . . 120.30(12) ?
C4 C5 H5 . . 119.800000 ?
C6 C5 H5 . . 119.800000 ?
C2 C3 C4 . . 123.23(12) ?
C2 C3 N2 . . 117.89(11) ?
C4 C3 N2 . . 118.88(11) ?
C7 N1 S1 . . 119.00(8) ?
C7 N1 H1 . . 111.8(11) ?
S1 N1 H1 . . 108.9(11) ?
O4 N2 O3 . . 124.09(11) ?
O4 N2 C3 . . 118.00(11) ?
O3 N2 C3 . . 117.90(10) ?
C10 O5 C13 . . 116.33(9) ?

loop_
_geom_bond_atom_site_label_1
_geom_bond_atom_site_label_2
_geom_bond_site_symmetry_2
_geom_bond_distance
_geom_bond_publ_flag
S1 O1 . 1.4307(9) ?
S1 O2 . 1.4366(9) ?
S1 N1 . 1.6450(10) ?
S1 C1 . 1.7664(12) ?
C6 C5 . 1.3921(18) ?
C6 C1 . 1.3935(17) ?
C6 H6 . 0.950000 ?
C12 C11 . 1.3851(16) ?
C12 C7 . 1.3943(17) ?
C12 H12 . 0.950000 ?
C13 O5 . 1.4301(15) ?
C13 H13A . 0.980000 ?
C13 H13B . 0.980000 ?
C13 H13C . 0.980000 ?
C1 C2 . 1.3911(17) ?
C11 C10 . 1.3938(17) ?
C11 H11 . 0.950000 ?
C10 O5 . 1.3730(13) ?
C10 C9 . 1.3910(17) ?
C2 C3 . 1.3815(17) ?
C2 H2 . 0.950000 ?
C9 C8 . 1.3918(16) ?
C9 H9 . 0.950000 ?
C4 C3 . 1.3871(18) ?
C4 C5 . 1.3895(19) ?
C4 H4 . 0.950000 ?
C7 C8 . 1.3866(16) ?
C7 N1 . 1.4415(14) ?
C8 H8 . 0.950000 ?
C5 H5 . 0.950000 ?
C3 N2 . 1.4712(16) ?
N1 H1 . 0.856(18) ?
N2 O4 . 1.2269(15) ?
N2 O3 . 1.2280(15) ?

loop_
_geom_hbond_atom_site_label_D
_geom_hbond_atom_site_label_H
_geom_hbond_atom_site_label_A
_geom_hbond_site_symmetry_A
_geom_hbond_distance_DH
_geom_hbond_distance_HA
_geom_hbond_distance_DA
_geom_hbond_angle_DHA
_geom_hbond_publ_flag
C13 H13A O5 3_666 0.980000 2.600000 3.4703(15) 148.200000 ?
C4 H4 O4 3_575 0.950000 2.420000 3.2965(16) 152.600000 ?
N1 H1 O2 1_565 0.856(18) 2.176(19) 3.0127(14) 165.5(16) ?

loop_
_geom_torsion_atom_site_label_1
_geom_torsion_atom_site_label_2
_geom_torsion_atom_site_label_3
_geom_torsion_atom_site_label_4
_geom_torsion_site_symmetry_1
_geom_torsion_site_symmetry_2
_geom_torsion_site_symmetry_3
_geom_torsion_site_symmetry_4
_geom_torsion
_geom_torsion_publ_flag
C5 C6 C1 C2 . . . . 0.48(19) ?
C5 C6 C1 S1 . . . . 174.24(10) ?
O1 S1 C1 C2 . . . . -23.33(11) ?
O2 S1 C1 C2 . . . . -155.82(9) ?
N1 S1 C1 C2 . . . . 89.68(10) ?
O1 S1 C1 C6 . . . . 162.65(10) ?
O2 S1 C1 C6 . . . . 30.16(11) ?
N1 S1 C1 C6 . . . . -84.34(11) ?
C7 C12 C11 C10 . . . . -0.92(18) ?
C12 C11 C10 O5 . . . . 178.06(10) ?
C12 C11 C10 C9 . . . . -0.81(18) ?
C6 C1 C2 C3 . . . . -0.16(18) ?
S1 C1 C2 C3 . . . . -174.07(9) ?
O5 C10 C9 C8 . . . . -177.18(11) ?
C11 C10 C9 C8 . . . . 1.59(17) ?
C11 C12 C7 C8 . . . . 1.87(17) ?
C11 C12 C7 N1 . . . . -175.62(10) ?
C12 C7 C8 C9 . . . . -1.09(17) ?
N1 C7 C8 C9 . . . . 176.43(10) ?
C10 C9 C8 C7 . . . . -0.64(17) ?
C3 C4 C5 C6 . . . . 0.63(19) ?
C1 C6 C5 C4 . . . . -0.71(19) ?
C1 C2 C3 C4 . . . . 0.08(18) ?
C1 C2 C3 N2 . . . . 179.10(10) ?
C5 C4 C3 C2 . . . . -0.32(19) ?
C5 C4 C3 N2 . . . . -179.33(11) ?
C8 C7 N1 S1 . . . . 78.19(12) ?
C12 C7 N1 S1 . . . . -104.31(12) ?
O1 S1 N1 C7 . . . . -178.55(9) ?
O2 S1 N1 C7 . . . . -48.27(10) ?
C1 S1 N1 C7 . . . . 66.56(10) ?
C2 C3 N2 O4 . . . . 172.78(11) ?
C4 C3 N2 O4 . . . . -8.16(17) ?
C2 C3 N2 O3 . . . . -7.49(16) ?
C4 C3 N2 O3 . . . . 171.58(11) ?
C9 C10 O5 C13 . . . . -1.92(16) ?
C11 C10 O5 C13 . . . . 179.26(10) ?
